data_1542852
loop_
_publ_author_name
'Mukherjee, Arijit'
'Dixit, Karuna'
'Sarma, Siddhartha P.'
'Desiraju, Gautam R.'

_publ_section_title
;
 Aniline--phenol recognition: from solution through supramolecular
 synthons to cocrystals
;
_journal_coeditor_code BI5032
_journal_issue 4
_journal_name_full IUCrJ
_journal_page_first 228
_journal_page_last 239
_journal_paper_doi 10.1107/S2052252514012081
_journal_volume 1
_journal_year 2014
_chemical_formula_moiety 'C6 H4 Cl I N, C6 H3 Cl3 O'
_chemical_formula_sum 'C12 H7 Cl4 I N O'
_chemical_formula_weight 449.89
_space_group_IT_number 2
_symmetry_cell_setting triclinic
_symmetry_space_group_name_Hall '-P 1'
_symmetry_space_group_name_H-M 'P -1'
_atom_sites_solution_hydrogens geom
_atom_sites_solution_primary direct
_atom_sites_solution_secondary difmap
_audit_creation_method SHELXL-97
_cell_angle_alpha 85.425(6)
_cell_angle_beta 81.804(6)
_cell_angle_gamma 71.851(5)
_cell_formula_units_Z 2
_cell_length_a 7.107(2)
_cell_length_b 9.498(3)
_cell_length_c 11.827(3)
_cell_measurement_reflns_used 7098
_cell_measurement_temperature 150(2)
_cell_measurement_theta_max 27.5
_cell_measurement_theta_min 3.0
_cell_volume 750.4(4)
_computing_cell_refinement
;
CrystalClear-SM Expert 2.0 rc14 (Rigaku, 2009)
;
_computing_data_collection
;
CrystalClear-SM Expert 2.0 rc14 (Rigaku, 2009)
;
_computing_data_reduction
;
CrystalClear-SM Expert 2.0 rc14 (Rigaku, 2009)
;
_computing_structure_refinement 'SHELXL-97 (Sheldrick, 2008)'
_computing_structure_solution 'SHELXL-97 (Sheldrick, 2008)'
_diffrn_ambient_temperature 150(2)
_diffrn_measured_fraction_theta_full 0.994
_diffrn_measured_fraction_theta_max 0.994
_diffrn_radiation_monochromator graphite
_diffrn_radiation_source 'fine-focus sealed tube'
_diffrn_radiation_type MoK\a
_diffrn_radiation_wavelength 0.71073
_diffrn_reflns_av_R_equivalents 0.0256
_diffrn_reflns_av_sigmaI/netI 0.0313
_diffrn_reflns_limit_h_max 9
_diffrn_reflns_limit_h_min -9
_diffrn_reflns_limit_k_max 12
_diffrn_reflns_limit_k_min -12
_diffrn_reflns_limit_l_max 15
_diffrn_reflns_limit_l_min -15
_diffrn_reflns_number 7564
_diffrn_reflns_theta_full 27.48
_diffrn_reflns_theta_max 27.48
_diffrn_reflns_theta_min 3.04
_exptl_absorpt_coefficient_mu 2.835
_exptl_absorpt_correction_T_max 1.000
_exptl_absorpt_correction_T_min 0.578
_exptl_absorpt_correction_type multi-scan
_exptl_absorpt_process_details 'Jacobson, R. (1998) Private communication'
_exptl_crystal_density_diffrn 1.991
_exptl_crystal_density_method 'not measured'
_exptl_crystal_F_000 430
_exptl_crystal_size_max 0.3
_exptl_crystal_size_mid 0.2
_exptl_crystal_size_min 0.1
_refine_diff_density_max 1.012
_refine_diff_density_min -0.884
_refine_diff_density_rms 0.111
_refine_ls_extinction_coef 0.0057(17)
_refine_ls_extinction_expression Fc^*^=kFc[1+0.001xFc^2^\l^3^/sin(2\q)]^-1/4^
_refine_ls_extinction_method SHELXL
_refine_ls_goodness_of_fit_ref 1.199
_refine_ls_hydrogen_treatment mixed
_refine_ls_matrix_type full
_refine_ls_number_parameters 201
_refine_ls_number_reflns 3429
_refine_ls_number_restraints 0
_refine_ls_restrained_S_all 1.199
_refine_ls_R_factor_all 0.0541
_refine_ls_R_factor_gt 0.0475
_refine_ls_shift/su_max 0.000
_refine_ls_shift/su_mean 0.000
_refine_ls_structure_factor_coef Fsqd
_refine_ls_weighting_details 'calc w=1/[\s^2^(Fo^2^)+(0.0419P)^2^+1.7038P] where P=(Fo^2^+2Fc^2^)/3'
_refine_ls_weighting_scheme calc
_refine_ls_wR_factor_gt 0.1202
_refine_ls_wR_factor_ref 0.1235
_reflns_number_gt 3038
_reflns_number_total 3429
_reflns_threshold_expression >2\s(I)
_cod_data_source_file bi5032.cif
_cod_data_source_block 18
_cod_database_code 1542852

loop_
_symmetry_equiv_pos_as_xyz
'x, y, z'
'-x, -y, -z'

loop_
_atom_site_label
_atom_site_type_symbol
_atom_site_fract_x
_atom_site_fract_y
_atom_site_fract_z
_atom_site_U_iso_or_equiv
_atom_site_adp_type
_atom_site_occupancy
_atom_site_symmetry_multiplicity
_atom_site_calc_flag
_atom_site_refinement_flags
_atom_site_disorder_assembly
_atom_site_disorder_group
C9 C 0.0478(9) 0.7585(7) 0.4339(4) 0.0576(15) Uani 1 1 d . A .
C4 C -0.3545(6) 1.6353(4) 0.0128(5) 0.0369(10) Uani 1 1 d . . .
C1 C -0.1354(5) 1.3366(4) 0.0168(3) 0.0261(7) Uani 1 1 d . . .
C2 C -0.2313(6) 1.4048(4) 0.1180(4) 0.0305(8) Uani 1 1 d . . .
H2 H -0.2224 1.3513 0.1875 0.037 Uiso 1 1 calc R . .
C3 C -0.3398(6) 1.5529(5) 0.1137(4) 0.0364(10) Uani 1 1 d . . .
C10 C 0.1956(9) 0.8232(6) 0.4415(4) 0.0535(15) Uani 1 1 d . . .
C6 C -0.1475(6) 1.4163(4) -0.0864(4) 0.0285(8) Uani 1 1 d . . .
H6 H -0.0832 1.3709 -0.1541 0.034 Uiso 1 1 calc R . .
C7 C -0.0516(6) 0.9123(5) 0.2678(4) 0.0356(9) Uani 1 1 d . A .
C8 C -0.0739(8) 0.8023(6) 0.3494(4) 0.0473(12) Uani 1 1 d . . .
H8 H -0.1729 0.7582 0.3464 0.057 Uiso 1 1 calc R A .
C11 C 0.2145(7) 0.9344(6) 0.3621(4) 0.0473(12) Uani 1 1 d . A .
C5 C -0.2574(6) 1.5655(5) -0.0868(4) 0.0341(9) Uani 1 1 d . . .
C12 C 0.0938(7) 0.9789(5) 0.2751(4) 0.0375(10) Uani 1 1 d . . .
H12 H 0.1105 1.0531 0.2221 0.045 Uiso 1 1 calc R A .
Cl9 Cl 0.0426(4) 0.6367(3) 0.5358(2) 0.0572(7) Uani 0.50 1 d P . .
H1A H -0.177(9) 1.042(8) 0.141(6) 0.060(18) Uiso 1 1 d . . .
H1B H -0.264(10) 0.942(8) 0.186(6) 0.06(2) Uiso 1 1 d . . .
Cl2 Cl -0.49031(19) 1.82135(12) 0.01099(16) 0.0602(4) Uani 1 1 d . . .
Cl3 Cl -0.2662(2) 1.66233(15) -0.21655(13) 0.0586(4) Uani 1 1 d . . .
Cl4 Cl -0.4604(2) 1.63364(15) 0.24184(13) 0.0582(4) Uani 1 1 d . . .
Cl5 Cl 0.3820(3) 1.0050(2) 0.37402(17) 0.0305(4) Uani 0.50 1 d P . .
O1 O -0.0298(4) 1.1907(3) 0.0256(2) 0.0311(6) Uani 1 1 d . . .
H1O H 0.0197 1.1603 -0.0382 0.047 Uiso 1 1 calc R . .
N1 N -0.1658(7) 0.9488(5) 0.1758(3) 0.0371(8) Uani 1 1 d . . .
I1A I 0.42335(19) 0.7807(3) 0.55954(8) 0.0356(5) Uani 0.405(5) 1 d P A 1
I1B I 0.3726(2) 0.72527(18) 0.56697(5) 0.0421(4) Uani 0.595(5) 1 d P A 2

loop_
_atom_site_aniso_label
_atom_site_aniso_U_11
_atom_site_aniso_U_22
_atom_site_aniso_U_33
_atom_site_aniso_U_23
_atom_site_aniso_U_13
_atom_site_aniso_U_12
C9 0.065(3) 0.055(3) 0.029(2) 0.004(2) 0.003(2) 0.010(3)
C4 0.0239(18) 0.0195(18) 0.071(3) -0.0066(19) -0.0157(19) -0.0064(15)
C1 0.0215(16) 0.0220(17) 0.035(2) -0.0005(15) -0.0058(15) -0.0062(13)
C2 0.0285(18) 0.0272(19) 0.036(2) -0.0053(16) -0.0026(16) -0.0087(15)
C3 0.0256(19) 0.029(2) 0.055(3) -0.0175(19) -0.0047(18) -0.0065(16)
C10 0.059(3) 0.050(3) 0.022(2) -0.0046(19) -0.005(2) 0.026(2)
C6 0.0259(18) 0.0274(19) 0.034(2) -0.0012(16) -0.0058(15) -0.0096(15)
C7 0.035(2) 0.033(2) 0.027(2) -0.0077(16) 0.0004(16) 0.0060(17)
C8 0.053(3) 0.044(3) 0.034(2) -0.003(2) 0.004(2) -0.002(2)
C11 0.044(3) 0.050(3) 0.033(2) -0.016(2) -0.0067(19) 0.011(2)
C5 0.0300(19) 0.0274(19) 0.051(3) 0.0104(18) -0.0195(18) -0.0139(16)
C12 0.041(2) 0.031(2) 0.029(2) -0.0033(17) -0.0062(17) 0.0059(17)
Cl9 0.0626(16) 0.0589(16) 0.0512(15) 0.0254(12) -0.0074(12) -0.0267(13)
Cl2 0.0452(6) 0.0198(5) 0.1186(13) -0.0068(6) -0.0368(7) -0.0016(4)
Cl3 0.0736(9) 0.0462(7) 0.0682(9) 0.0310(6) -0.0412(7) -0.0294(6)
Cl4 0.0484(7) 0.0505(7) 0.0715(9) -0.0372(7) 0.0047(6) -0.0056(6)
Cl5 0.0331(9) 0.0282(9) 0.0347(10) 0.0032(7) -0.0107(8) -0.0140(7)
O1 0.0350(15) 0.0213(13) 0.0313(14) -0.0015(11) -0.0023(12) -0.0010(11)
N1 0.037(2) 0.037(2) 0.033(2) -0.0050(16) -0.0046(16) -0.0039(17)
I1A 0.0354(5) 0.0376(9) 0.0330(4) 0.0010(4) -0.0100(3) -0.0082(4)
I1B 0.0549(6) 0.0354(5) 0.0274(3) 0.0028(2) -0.0097(2) -0.0004(4)

loop_
_atom_type_symbol
_atom_type_description
_atom_type_scat_dispersion_real
_atom_type_scat_dispersion_imag
_atom_type_scat_source
C C 0.0033 0.0016 'International Tables Vol C Tables 4.2.6.8 and 6.1.1.4'
H H 0.0000 0.0000 'International Tables Vol C Tables 4.2.6.8 and 6.1.1.4'
N N 0.0061 0.0033 'International Tables Vol C Tables 4.2.6.8 and 6.1.1.4'
O O 0.0106 0.0060 'International Tables Vol C Tables 4.2.6.8 and 6.1.1.4'
Cl Cl 0.1484 0.1585 'International Tables Vol C Tables 4.2.6.8 and 6.1.1.4'
I I -0.4742 1.8119 'International Tables Vol C Tables 4.2.6.8 and 6.1.1.4'

loop_
_geom_angle_atom_site_label_1
_geom_angle_atom_site_label_2
_geom_angle_atom_site_label_3
_geom_angle
C8 C9 C10 121.0(5)
C8 C9 Cl9 128.1(6)
C10 C9 Cl9 110.9(4)
C3 C4 C5 118.1(4)
C3 C4 Cl2 120.7(4)
C5 C4 Cl2 121.1(4)
O1 C1 C6 122.8(4)
O1 C1 C2 116.6(3)
C6 C1 C2 120.5(4)
C3 C2 C1 118.9(4)
C4 C3 C2 122.0(4)
C4 C3 Cl4 120.4(3)
C2 C3 Cl4 117.6(4)
C11 C10 C9 118.0(5)
C11 C10 I1B 128.7(5)
C9 C10 I1B 113.2(4)
C11 C10 I1A 110.1(5)
C9 C10 I1A 132.0(4)
C1 C6 C5 118.7(4)
C12 C7 C8 118.7(4)
C12 C7 N1 120.4(4)
C8 C7 N1 120.8(5)
C9 C8 C7 121.0(5)
C10 C11 C12 121.7(5)
C10 C11 Cl5 116.4(4)
C12 C11 Cl5 121.9(5)
C4 C5 C6 121.7(4)
C4 C5 Cl3 120.8(3)
C6 C5 Cl3 117.5(4)
C7 C12 C11 119.7(5)

loop_
_geom_bond_atom_site_label_1
_geom_bond_atom_site_label_2
_geom_bond_distance
C9 C8 1.370(8)
C9 C10 1.389(9)
C9 Cl9 1.607(6)
C4 C3 1.372(7)
C4 C5 1.383(7)
C4 Cl2 1.730(4)
C1 O1 1.359(4)
C1 C6 1.382(6)
C1 C2 1.391(6)
C2 C3 1.378(6)
C3 Cl4 1.739(5)
C10 C11 1.382(8)
C10 I1B 2.057(5)
C10 I1A 2.209(6)
C6 C5 1.389(6)
C7 C12 1.385(7)
C7 C8 1.395(7)
C7 N1 1.407(6)
C11 C12 1.389(6)
C11 Cl5 1.565(6)
C5 Cl3 1.723(5)
Cl9 I1B 2.805(4)
